data_2240446
loop_
_publ_author_name
'Price, Ivy K.'
'Rougeot, Celine'
'Hein, Jason E.'

_publ_section_title
;
 Crystal structure of
 5,7-diphenyl-4,7-dihydrotetrazolo[1,5-<i>a</i>]pyrimidine
;
_journal_coeditor_code LH5746
_journal_issue 3
_journal_name_full 'Acta Crystallographica Section E'
_journal_page_first o192
_journal_paper_doi 10.1107/S2056989015002984
_journal_volume 71
_journal_year 2015
_chemical_formula_iupac 'C16 H13 N5'
_chemical_formula_moiety 'C16 H13 N5'
_chemical_formula_sum 'C16 H13 N5'
_chemical_formula_weight 275.31
_chemical_name_systematic
;
5,7-Diphenyl-4,7-dihydrotetrazolo[1,5-<i>a</i>]pyrimidine
;
_space_group_crystal_system orthorhombic
_space_group_IT_number 60
_space_group_name_Hall '-P 2n 2ab'
_space_group_name_H-M_alt 'P b c n'
_symmetry_space_group_name_Hall '-P 2n 2ab'
_symmetry_space_group_name_H-M 'P b c n'
_atom_sites_solution_hydrogens mixed
_atom_sites_solution_primary direct
_atom_sites_solution_secondary difmap
_audit_creation_method
;
Olex2 1.2-beta
(compiled 2014.05.21 svn.r2940 for OlexSys, GUI svn.r4846)
;
_cell_angle_alpha 90
_cell_angle_beta 90
_cell_angle_gamma 90
_cell_formula_units_Z 8
_cell_length_a 12.6931(8)
_cell_length_b 10.9284(6)
_cell_length_c 18.8915(12)
_cell_measurement_reflns_used 6133
_cell_measurement_temperature 100
_cell_measurement_theta_max 68.240
_cell_measurement_theta_min 4.196
_cell_volume 2620.5(3)
_computing_cell_refinement
;
SAINT (Bruker, 2013)
;
_computing_data_collection
;
APEX2 (Bruker, 2013)
;
_computing_data_reduction
;
SAINT (Bruker, 2013)
;
_computing_molecular_graphics
;
OLEX2 (Dolomanov <i>et al.</i>,  2009)
;
_computing_publication_material
;
OLEX2 (Dolomanov <i>et al.</i>,  2009)
;
_computing_structure_refinement
;
SHELXL2013 (Sheldrick, 2015)
;
_computing_structure_solution
;
SHELXS97 (Sheldrick, 2008)
;
_diffrn_ambient_temperature 100.0
_diffrn_detector_area_resol_mean 8.0
_diffrn_measured_fraction_theta_full 0.983
_diffrn_measured_fraction_theta_max 0.980
_diffrn_measurement_device 'Fixed Chi Three-Circle Diffractometer'
_diffrn_measurement_device_type 'Bruker D8 APEX Cu'
_diffrn_measurement_method '\w and \f scans'
_diffrn_radiation_monochromator 'Multilayer Mirrors'
_diffrn_radiation_type CuK\a
_diffrn_radiation_wavelength 1.54178
_diffrn_reflns_av_R_equivalents 0.0480
_diffrn_reflns_limit_h_max 15
_diffrn_reflns_limit_h_min -10
_diffrn_reflns_limit_k_max 11
_diffrn_reflns_limit_k_min -13
_diffrn_reflns_limit_l_max 15
_diffrn_reflns_limit_l_min -22
_diffrn_reflns_number 13662
_diffrn_reflns_theta_full 68.000
_diffrn_reflns_theta_max 68.235
_diffrn_reflns_theta_min 4.681
_exptl_absorpt_coefficient_mu 0.706
_exptl_absorpt_correction_T_max 0.7530
_exptl_absorpt_correction_T_min 0.6314
_exptl_absorpt_correction_type multi-scan
_exptl_absorpt_process_details
;
(SADABS; Bruker, 2012)
;
_exptl_crystal_colour Colorless
_exptl_crystal_density_diffrn 1.396
_exptl_crystal_density_method 'Not measured'
_exptl_crystal_description block
_exptl_crystal_F_000 1152
_exptl_crystal_size_max 0.28
_exptl_crystal_size_mid 0.22
_exptl_crystal_size_min 0.15
_refine_diff_density_max 0.133
_refine_diff_density_min -0.234
_refine_ls_extinction_method none
_refine_ls_goodness_of_fit_ref 1.059
_refine_ls_hydrogen_treatment mixed
_refine_ls_matrix_type full
_refine_ls_number_parameters 194
_refine_ls_number_reflns 2357
_refine_ls_number_restraints 0
_refine_ls_restrained_S_all 1.059
_refine_ls_R_factor_all 0.0410
_refine_ls_R_factor_gt 0.0349
_refine_ls_shift/su_max 0.001
_refine_ls_shift/su_mean 0.000
_refine_ls_structure_factor_coef Fsqd
_refine_ls_weighting_details 'w=1/[\s^2^(Fo^2^)+(0.0481P)^2^+0.7255P] where P=(Fo^2^+2Fc^2^)/3'
_refine_ls_weighting_scheme calc
_refine_ls_wR_factor_gt 0.0883
_refine_ls_wR_factor_ref 0.0927
_reflns_number_gt 2047
_reflns_number_total 2357
_reflns_threshold_expression I>2\s(I)
_cod_data_source_file lh5746sup1.cif
_cod_data_source_block I
_cod_database_code 2240446
_cod_database_fobs_code 2240446
_shelx_space_group_comment
;
The symmetry employed for this shelxl refinement is uniquely defined
by the following loop, which should always be used as a source of
symmetry information in preference to the above space-group names.
They are only intended as comments.
;
_shelxl_version_number 2.013

loop_
_space_group_symop_operation_xyz
'x, y, z'
'x+1/2, -y+1/2, -z'
'-x, y, -z+1/2'
'-x+1/2, -y+1/2, z+1/2'
'-x, -y, -z'
'-x-1/2, y-1/2, z'
'x, -y, z-1/2'
'x-1/2, y-1/2, -z-1/2'

loop_
_atom_site_type_symbol
_atom_site_label
_atom_site_fract_x
_atom_site_fract_y
_atom_site_fract_z
_atom_site_U_iso_or_equiv
_atom_site_adp_type
_atom_site_calc_flag
_atom_site_occupancy
N N5 0.47790(8) 0.87666(9) 1.05756(5) 0.0178(2) Uani d 1
N N4 0.47318(8) 0.77893(9) 1.10314(6) 0.0196(3) Uani d 1
N N3 0.39481(9) 0.70757(10) 1.08856(6) 0.0206(3) Uani d 1
N N2 0.34601(8) 0.75851(10) 1.03147(6) 0.0175(3) Uani d 1
N N1 0.36681(8) 0.92953(10) 0.95763(5) 0.0174(2) Uani d 1
H H1 0.4132(13) 0.9922(16) 0.9444(8) 0.034(4) Uiso d 1
C C16 0.39775(10) 0.86051(11) 1.01341(6) 0.0158(3) Uani d 1
C C9 0.24638(10) 0.71622(12) 1.00051(7) 0.0184(3) Uani d 1
H H9 0.2508 0.6259 0.9925 0.022 Uiso calc 1
C C8 0.23680(10) 0.77919(12) 0.93004(7) 0.0191(3) Uani d 1
H H8 0.1897 0.7452 0.8963 0.023 Uiso calc 1
C C7 0.29038(10) 0.88019(11) 0.91166(6) 0.0170(3) Uani d 1
C C10 0.15611(10) 0.74218(12) 1.05162(7) 0.0188(3) Uani d 1
C C11 0.13730(11) 0.66105(12) 1.10670(7) 0.0222(3) Uani d 1
H H11 0.1786 0.5889 1.1109 0.027 Uiso calc 1
C C12 0.05843(11) 0.68479(13) 1.15568(7) 0.0263(3) Uani d 1
H H12 0.0466 0.6294 1.1936 0.032 Uiso calc 1
C C13 -0.00323(11) 0.78893(13) 1.14952(7) 0.0263(3) Uani d 1
H H13 -0.0579 0.8045 1.1827 0.032 Uiso calc 1
C C14 0.01545(11) 0.87026(13) 1.09460(7) 0.0258(3) Uani d 1
H H14 -0.0264 0.9420 1.0903 0.031 Uiso calc 1
C C15 0.09509(10) 0.84739(12) 1.04586(7) 0.0218(3) Uani d 1
H H15 0.1079 0.9037 1.0086 0.026 Uiso calc 1
C C6 0.27368(10) 0.94608(11) 0.84397(6) 0.0181(3) Uani d 1
C C1 0.18077(11) 0.92813(12) 0.80523(7) 0.0226(3) Uani d 1
H H1A 0.1285 0.8737 0.8227 0.027 Uiso calc 1
C C2 0.16440(11) 0.98872(13) 0.74191(7) 0.0266(3) Uani d 1
H H2 0.1018 0.9741 0.7157 0.032 Uiso calc 1
C C3 0.23888(11) 1.07083(13) 0.71640(7) 0.0255(3) Uani d 1
H H3 0.2267 1.1137 0.6734 0.031 Uiso calc 1
C C4 0.33095(11) 1.08969(12) 0.75403(7) 0.0238(3) Uani d 1
H H4 0.3823 1.1454 0.7367 0.029 Uiso calc 1
C C5 0.34843(10) 1.02735(11) 0.81705(7) 0.0206(3) Uani d 1
H H5 0.4123 1.0403 0.8422 0.025 Uiso calc 1

loop_
_atom_site_aniso_label
_atom_site_aniso_U_11
_atom_site_aniso_U_22
_atom_site_aniso_U_33
_atom_site_aniso_U_12
_atom_site_aniso_U_13
_atom_site_aniso_U_23
N5 0.0175(5) 0.0196(5) 0.0163(5) 0.0002(4) -0.0011(4) 0.0016(4)
N4 0.0181(5) 0.0212(5) 0.0195(5) -0.0002(4) -0.0005(4) 0.0035(5)
N3 0.0184(5) 0.0232(5) 0.0203(6) -0.0003(4) -0.0025(5) 0.0041(5)
N2 0.0169(5) 0.0183(5) 0.0173(5) -0.0012(4) -0.0019(4) 0.0020(4)
N1 0.0186(5) 0.0177(5) 0.0159(5) -0.0024(5) -0.0029(4) 0.0010(4)
C16 0.0155(6) 0.0160(6) 0.0159(6) 0.0006(5) 0.0008(5) -0.0013(5)
C9 0.0177(6) 0.0185(6) 0.0191(6) -0.0036(5) -0.0016(5) -0.0018(5)
C8 0.0174(6) 0.0223(6) 0.0177(6) -0.0020(5) -0.0017(5) -0.0024(5)
C7 0.0151(6) 0.0205(6) 0.0154(6) 0.0021(5) -0.0004(5) -0.0036(5)
C10 0.0182(6) 0.0214(6) 0.0168(6) -0.0056(5) -0.0032(5) -0.0023(5)
C11 0.0233(7) 0.0219(6) 0.0213(7) -0.0047(6) -0.0011(5) -0.0003(6)
C12 0.0286(7) 0.0301(7) 0.0203(7) -0.0105(6) 0.0014(6) 0.0002(6)
C13 0.0201(7) 0.0368(8) 0.0219(7) -0.0059(6) 0.0021(6) -0.0082(6)
C14 0.0216(7) 0.0313(7) 0.0244(7) 0.0018(6) -0.0035(6) -0.0050(6)
C15 0.0209(7) 0.0246(7) 0.0198(6) -0.0014(6) -0.0029(5) 0.0004(6)
C6 0.0192(6) 0.0187(6) 0.0162(6) 0.0035(5) -0.0001(5) -0.0029(5)
C1 0.0199(7) 0.0252(7) 0.0226(7) 0.0008(6) -0.0013(6) 0.0004(6)
C2 0.0242(7) 0.0329(7) 0.0227(7) 0.0052(6) -0.0057(6) -0.0013(6)
C3 0.0318(8) 0.0266(7) 0.0181(6) 0.0079(6) -0.0015(6) 0.0023(6)
C4 0.0291(7) 0.0227(6) 0.0197(6) 0.0005(6) 0.0011(6) 0.0007(6)
C5 0.0219(7) 0.0212(6) 0.0188(6) 0.0000(5) -0.0022(5) -0.0017(6)

loop_
_atom_type_symbol
_atom_type_description
_atom_type_scat_dispersion_real
_atom_type_scat_dispersion_imag
_atom_type_scat_source
C C 0.0181 0.0091 'International Tables Vol C Tables 4.2.6.8 and 6.1.1.4'
H H 0.0000 0.0000 'International Tables Vol C Tables 4.2.6.8 and 6.1.1.4'
N N 0.0311 0.0180 'International Tables Vol C Tables 4.2.6.8 and 6.1.1.4'

loop_
_geom_angle_atom_site_label_1
_geom_angle_atom_site_label_2
_geom_angle_atom_site_label_3
_geom_angle
C16 N5 N4 104.90(10)
N3 N4 N5 111.65(10)
N4 N3 N2 105.77(10)
N3 N2 C9 125.34(10)
C16 N2 N3 108.61(10)
C16 N2 C9 125.69(11)
C16 N1 H1 115.6(10)
C16 N1 C7 117.77(10)
C7 N1 H1 123.2(10)
N5 C16 N2 109.07(11)
N5 C16 N1 129.58(11)
N2 C16 N1 121.35(11)
N2 C9 H9 108.8
N2 C9 C8 106.17(10)
N2 C9 C10 109.66(10)
C8 C9 H9 108.8
C8 C9 C10 114.50(11)
C10 C9 H9 108.8
C9 C8 H8 117.8
C7 C8 C9 124.36(12)
C7 C8 H8 117.8
N1 C7 C6 116.36(11)
C8 C7 N1 120.28(11)
C8 C7 C6 123.37(12)
C11 C10 C9 119.02(12)
C11 C10 C15 119.41(12)
C15 C10 C9 121.52(12)
C10 C11 H11 119.8
C12 C11 C10 120.30(13)
C12 C11 H11 119.8
C11 C12 H12 119.8
C13 C12 C11 120.32(13)
C13 C12 H12 119.8
C12 C13 H13 120.2
C12 C13 C14 119.51(13)
C14 C13 H13 120.2
C13 C14 H14 119.8
C13 C14 C15 120.31(13)
C15 C14 H14 119.8
C10 C15 H15 119.9
C14 C15 C10 120.14(13)
C14 C15 H15 119.9
C1 C6 C7 120.16(12)
C5 C6 C7 121.75(12)
C5 C6 C1 118.09(12)
C6 C1 H1A 119.6
C2 C1 C6 120.72(13)
C2 C1 H1A 119.6
C1 C2 H2 119.8
C1 C2 C3 120.46(13)
C3 C2 H2 119.8
C2 C3 H3 120.2
C4 C3 C2 119.52(12)
C4 C3 H3 120.2
C3 C4 H4 119.9
C3 C4 C5 120.14(13)
C5 C4 H4 119.9
C6 C5 H5 119.5
C4 C5 C6 121.04(12)
C4 C5 H5 119.5

loop_
_geom_bond_atom_site_label_1
_geom_bond_atom_site_label_2
_geom_bond_distance
N5 N4 1.3732(15)
N5 C16 1.3274(16)
N4 N3 1.2937(16)
N3 N2 1.3627(15)
N2 C16 1.3381(16)
N2 C9 1.4680(16)
N1 H1 0.937(18)
N1 C16 1.3541(16)
N1 C7 1.4093(16)
C9 H9 1.0000
C9 C8 1.5035(18)
C9 C10 1.5250(18)
C8 H8 0.9500
C8 C7 1.3421(18)
C7 C6 1.4829(17)
C10 C11 1.3877(19)
C10 C15 1.3905(19)
C11 H11 0.9500
C11 C12 1.3879(19)
C12 H12 0.9500
C12 C13 1.386(2)
C13 H13 0.9500
C13 C14 1.387(2)
C14 H14 0.9500
C14 C15 1.3899(19)
C15 H15 0.9500
C6 C1 1.4018(18)
C6 C5 1.3955(18)
C1 H1A 0.9500
C1 C2 1.3831(19)
C2 H2 0.9500
C2 C3 1.390(2)
C3 H3 0.9500
C3 C4 1.3832(19)
C4 H4 0.9500
C4 C5 1.3896(19)
C5 H5 0.9500

loop_
_geom_hbond_atom_site_label_D
_geom_hbond_atom_site_label_H
_geom_hbond_atom_site_label_A
_geom_hbond_site_symmetry_A
_geom_hbond_distance_DH
_geom_hbond_distance_HA
_geom_hbond_distance_DA
_geom_hbond_angle_DHA
N1 H1 N5 5_677 0.937(18) 1.992(18) 2.9075(15) 165.3(14)

loop_
_geom_torsion_atom_site_label_1
_geom_torsion_atom_site_label_2
_geom_torsion_atom_site_label_3
_geom_torsion_atom_site_label_4
_geom_torsion
N5 N4 N3 N2 0.30(13)
N4 N5 C16 N2 0.52(13)
N4 N5 C16 N1 -179.19(12)
N4 N3 N2 C16 0.03(13)
N4 N3 N2 C9 -173.39(11)
N3 N2 C16 N5 -0.36(14)
N3 N2 C16 N1 179.38(11)
N3 N2 C9 C8 -167.03(11)
N3 N2 C9 C10 68.78(15)
N2 C9 C8 C7 -19.03(17)
N2 C9 C10 C11 -82.14(14)
N2 C9 C10 C15 95.35(14)
N1 C7 C6 C1 -160.74(11)
N1 C7 C6 C5 18.97(17)
C16 N5 N4 N3 -0.52(13)
C16 N2 C9 C8 20.66(16)
C16 N2 C9 C10 -103.54(14)
C16 N1 C7 C8 12.02(17)
C16 N1 C7 C6 -168.25(11)
C9 N2 C16 N5 173.03(11)
C9 N2 C16 N1 -7.23(19)
C9 C8 C7 N1 4.52(19)
C9 C8 C7 C6 -175.19(11)
C9 C10 C11 C12 177.42(11)
C9 C10 C15 C14 -178.02(12)
C8 C9 C10 C11 158.67(11)
C8 C9 C10 C15 -23.84(17)
C8 C7 C6 C1 18.98(19)
C8 C7 C6 C5 -161.31(12)
C7 N1 C16 N5 168.75(12)
C7 N1 C16 N2 -10.94(17)
C7 C6 C1 C2 -179.78(12)
C7 C6 C5 C4 -179.09(12)
C10 C9 C8 C7 102.10(14)
C10 C11 C12 C13 0.9(2)
C11 C10 C15 C14 -0.54(19)
C11 C12 C13 C14 -0.9(2)
C12 C13 C14 C15 0.3(2)
C13 C14 C15 C10 0.5(2)
C15 C10 C11 C12 -0.12(19)
C6 C1 C2 C3 -1.5(2)
C1 C6 C5 C4 0.62(19)
C1 C2 C3 C4 1.4(2)
C2 C3 C4 C5 -0.3(2)
C3 C4 C5 C6 -0.7(2)
C5 C6 C1 C2 0.50(19)
